data_7109872
loop_
_publ_author_name
'Laurel A. Morton'
'Maozhong Miao'
'Tabitha M. Callaway'
'Tianniu Chen'
'Shu-Jian Chen'
'Albert A. Tuinman'
'Xianghua Yu'
'Zheng Lu'
'Zi-Ling Xue'

_publ_section_title
;
 Reactions of d0 tungsten alkylidyne complexes with O2 or H2O. Formation
 of an oxo siloxy complex through unusual silyl migrations
;
_journal_name_full Chem.Commun.
_journal_page_first 9555
_journal_paper_doi 10.1039/c3cc46014b
_journal_volume 49
_journal_year 2013
_chemical_formula_sum 'C31 H84 O2 Si8 W2'
_chemical_formula_weight 1081.40
_chemical_name_systematic
; 
 ?
;
_space_group_IT_number 148
_symmetry_cell_setting hexagonal
_symmetry_space_group_name_Hall '-R 3'
_symmetry_space_group_name_H-M 'R -3 :H'
_atom_sites_solution_hydrogens geom
_atom_sites_solution_primary direct
_atom_sites_solution_secondary difmap
_audit_creation_method SHELXL-97
_cell_angle_alpha 90.00
_cell_angle_beta 90.00
_cell_angle_gamma 120.00
_cell_formula_units_Z 12
_cell_length_a 16.1077(7)
_cell_length_b 16.1077(7)
_cell_length_c 68.397(4)
_cell_measurement_temperature 173(2)
_cell_volume 15368.6(13)
_computing_cell_refinement 'SMART, Bruker (2000)'
_computing_data_collection 'SMART, Bruker (2000)'
_computing_data_reduction 'XPREP, Bruker (2000)'
_computing_molecular_graphics 'SHELXTL, Bruker (2000)'
_computing_publication_material 'SHELXTL, Bruker (2000)'
_computing_structure_refinement 'SHELXL-97 (Sheldrick, 1997)'
_computing_structure_solution 'SHELXS-97 (Sheldrick, 1990)'
_diffrn_ambient_temperature 173(2)
_diffrn_measured_fraction_theta_full 0.987
_diffrn_measured_fraction_theta_max 0.987
_diffrn_measurement_device_type 'CCD area detector'
_diffrn_radiation_monochromator graphite
_diffrn_radiation_source 'fine-focus sealed tube'
_diffrn_radiation_type MoK\a
_diffrn_radiation_wavelength 0.71073
_diffrn_reflns_av_R_equivalents 0.0499
_diffrn_reflns_av_sigmaI/netI 0.0404
_diffrn_reflns_limit_h_max 21
_diffrn_reflns_limit_h_min -21
_diffrn_reflns_limit_k_max 21
_diffrn_reflns_limit_k_min -21
_diffrn_reflns_limit_l_max 91
_diffrn_reflns_limit_l_min -91
_diffrn_reflns_number 46502
_diffrn_reflns_theta_full 28.28
_diffrn_reflns_theta_max 28.28
_diffrn_reflns_theta_min 1.49
_exptl_absorpt_coefficient_mu 4.697
_exptl_absorpt_correction_T_max 0.5393
_exptl_absorpt_correction_T_min 0.3428
_exptl_absorpt_correction_type multi-scan
_exptl_absorpt_process_details 'SADABS, Bruker (2000)'
_exptl_crystal_density_diffrn 1.402
_exptl_crystal_density_method 'not measured'
_exptl_crystal_description fragment
_exptl_crystal_F_000 6552
_exptl_crystal_size_max 0.29
_exptl_crystal_size_mid 0.25
_exptl_crystal_size_min 0.15
_refine_diff_density_max 3.421
_refine_diff_density_min -0.848
_refine_diff_density_rms 0.138
_refine_ls_extinction_method none
_refine_ls_goodness_of_fit_ref 0.877
_refine_ls_hydrogen_treatment mixed
_refine_ls_matrix_type full
_refine_ls_number_parameters 275
_refine_ls_number_reflns 8397
_refine_ls_number_restraints 0
_refine_ls_restrained_S_all 0.877
_refine_ls_R_factor_all 0.0648
_refine_ls_R_factor_gt 0.0306
_refine_ls_shift/su_max 0.080
_refine_ls_shift/su_mean 0.005
_refine_ls_structure_factor_coef Fsqd
_refine_ls_weighting_details 'calc w=1/[\s^2^(Fo^2^)+(0.0416P)^2^+126.6670P] where P=(Fo^2^+2Fc^2^)/3'
_refine_ls_weighting_scheme calc
_refine_ls_wR_factor_gt 0.0664
_refine_ls_wR_factor_ref 0.0850
_reflns_number_gt 5689
_reflns_number_total 8397
_reflns_threshold_expression >2sigma(I)
_cod_data_source_file c3cc46014b.txt
_cod_data_source_block wa
_cod_original_cell_volume 15368.5(13)
_cod_original_sg_symbol_H-M R-3
_cod_database_code 7109872

loop_
_symmetry_equiv_pos_as_xyz
'x, y, z'
'-y, x-y, z'
'-x+y, -x, z'
'x+2/3, y+1/3, z+1/3'
'-y+2/3, x-y+1/3, z+1/3'
'-x+y+2/3, -x+1/3, z+1/3'
'x+1/3, y+2/3, z+2/3'
'-y+1/3, x-y+2/3, z+2/3'
'-x+y+1/3, -x+2/3, z+2/3'
'-x, -y, -z'
'y, -x+y, -z'
'x-y, x, -z'
'-x+2/3, -y+1/3, -z+1/3'
'y+2/3, -x+y+1/3, -z+1/3'
'x-y+2/3, x+1/3, -z+1/3'
'-x+1/3, -y+2/3, -z+2/3'
'y+1/3, -x+y+2/3, -z+2/3'
'x-y+1/3, x+2/3, -z+2/3'

loop_
_atom_site_label
_atom_site_type_symbol
_atom_site_fract_x
_atom_site_fract_y
_atom_site_fract_z
_atom_site_U_iso_or_equiv
_atom_site_adp_type
_atom_site_occupancy
_atom_site_symmetry_multiplicity
_atom_site_calc_flag
_atom_site_refinement_flags
C1 C 0.6667 0.3333 0.15414(12) 0.0341(19) Uani 1 3 d S
C2 C 0.6390(5) 0.4261(5) 0.11809(8) 0.0610(18) Uani 1 1 d .
H2A H 0.5771 0.4121 0.1227 0.092 Uiso 1 1 calc R
H2B H 0.6389 0.4255 0.1041 0.092 Uiso 1 1 calc R
H2C H 0.6867 0.4882 0.1227 0.092 Uiso 1 1 calc R
C3 C 0.7708(4) 0.4767(3) 0.18595(7) 0.0340(11) Uani 1 1 d .
H3A H 0.7415 0.5149 0.1827 0.041 Uiso 1 1 calc R
H3B H 0.7810 0.4819 0.2000 0.041 Uiso 1 1 calc R
C4 C 0.8867(4) 0.5961(4) 0.15131(8) 0.0498(15) Uani 1 1 d .
H4A H 0.9480 0.6249 0.1449 0.075 Uiso 1 1 calc R
H4B H 0.8704 0.6445 0.1542 0.075 Uiso 1 1 calc R
H4C H 0.8389 0.5486 0.1429 0.075 Uiso 1 1 calc R
C5 C 0.9402(4) 0.4579(4) 0.16858(9) 0.0542(16) Uani 1 1 d .
H5A H 0.8984 0.4100 0.1594 0.081 Uiso 1 1 calc R
H5B H 0.9442 0.4273 0.1803 0.081 Uiso 1 1 calc R
H5C H 1.0030 0.4947 0.1629 0.081 Uiso 1 1 calc R
C6 C 0.9760(4) 0.6305(4) 0.19232(9) 0.0564(16) Uani 1 1 d .
H6A H 0.9772 0.5996 0.2042 0.085 Uiso 1 1 calc R
H6B H 0.9543 0.6751 0.1950 0.085 Uiso 1 1 calc R
H6C H 1.0393 0.6642 0.1868 0.085 Uiso 1 1 calc R
C7 C 0.7283(3) 0.2453(3) 0.24473(7) 0.0288(10) Uani 1 1 d .
H7A H 0.7056 0.2075 0.2566 0.035 Uiso 1 1 calc R
H7B H 0.7032 0.2010 0.2338 0.035 Uiso 1 1 calc R
C8 C 0.9144(4) 0.3836(4) 0.22273(8) 0.0491(14) Uani 1 1 d .
H8A H 0.9823 0.4082 0.2222 0.074 Uiso 1 1 calc R
H8B H 0.9022 0.4359 0.2239 0.074 Uiso 1 1 calc R
H8C H 0.8850 0.3482 0.2110 0.074 Uiso 1 1 calc R
C9 C 0.8911(5) 0.2042(5) 0.24255(11) 0.0638(19) Uani 1 1 d .
H9A H 0.8626 0.1676 0.2309 0.096 Uiso 1 1 calc R
H9B H 0.8655 0.1633 0.2538 0.096 Uiso 1 1 calc R
H9C H 0.9593 0.2305 0.2421 0.096 Uiso 1 1 calc R
C10 C 0.9182(4) 0.3733(5) 0.26705(8) 0.0503(15) Uani 1 1 d .
H10A H 0.9866 0.4018 0.2664 0.075 Uiso 1 1 calc R
H10B H 0.8941 0.3315 0.2782 0.075 Uiso 1 1 calc R
H10C H 0.9019 0.4229 0.2683 0.075 Uiso 1 1 calc R
C11 C 0.7505(4) 0.4568(4) 0.30406(8) 0.0445(13) Uani 1 1 d .
H11A H 0.8108 0.4812 0.2974 0.067 Uiso 1 1 calc R
H11B H 0.7603 0.4559 0.3179 0.067 Uiso 1 1 calc R
H11C H 0.7239 0.4972 0.3013 0.067 Uiso 1 1 calc R
C12 C 0.4573(6) 0.7419(6) 0.13309(11) 0.087(3) Uani 1 1 d .
H12A H 0.4979 0.7215 0.1271 0.131 Uiso 1 1 calc R
H12B H 0.4587 0.7357 0.1470 0.131 Uiso 1 1 calc R
H12C H 0.4797 0.8077 0.1298 0.131 Uiso 1 1 calc R
C13 C 0.2263(3) 0.5225(3) 0.07270(8) 0.0377(12) Uani 1 1 d .
H13A H 0.2368 0.4904 0.0618 0.045 Uiso 1 1 calc R
H13B H 0.2358 0.4952 0.0845 0.045 Uiso 1 1 calc R
C14 C 0.0246(5) 0.3585(4) 0.06944(14) 0.088(3) Uani 1 1 d .
H14A H 0.0375 0.3286 0.0802 0.132 Uiso 1 1 calc R
H14B H 0.0411 0.3395 0.0574 0.132 Uiso 1 1 calc R
H14C H -0.0423 0.3391 0.0693 0.132 Uiso 1 1 calc R
C15 C 0.0753(4) 0.5487(4) 0.05076(8) 0.0481(14) Uani 1 1 d .
H15A H 0.0094 0.5329 0.0507 0.072 Uiso 1 1 calc R
H15B H 0.0894 0.5262 0.0389 0.072 Uiso 1 1 calc R
H15C H 0.1159 0.6170 0.0517 0.072 Uiso 1 1 calc R
C16 C 0.0644(5) 0.5289(6) 0.09509(10) 0.076(2) Uani 1 1 d .
H16A H 0.1005 0.5975 0.0961 0.113 Uiso 1 1 calc R
H16B H 0.0788 0.5009 0.1060 0.113 Uiso 1 1 calc R
H16C H -0.0028 0.5078 0.0950 0.113 Uiso 1 1 calc R
C17 C 0.3333 0.6667 0.98001(12) 0.0301(18) Uani 1 3 d S
C18 C 0.4111(4) 0.7907(4) 0.94296(8) 0.0490(15) Uani 1 1 d .
H18A H 0.3826 0.8292 0.9459 0.073 Uiso 1 1 calc R
H18B H 0.4172 0.7876 0.9291 0.073 Uiso 1 1 calc R
H18C H 0.4734 0.8188 0.9489 0.073 Uiso 1 1 calc R
C19 C 0.2380(3) 0.5216(3) 1.01148(7) 0.0317(10) Uani 1 1 d .
H19A H 0.2447 0.5120 1.0253 0.038 Uiso 1 1 calc R
H19B H 0.1739 0.5118 1.0098 0.038 Uiso 1 1 calc R
C20 C 0.3658(4) 0.4498(4) 0.99276(8) 0.0493(14) Uani 1 1 d .
H20A H 0.3972 0.5060 0.9847 0.074 Uiso 1 1 calc R
H20B H 0.3637 0.3965 0.9860 0.074 Uiso 1 1 calc R
H20C H 0.4006 0.4608 1.0048 0.074 Uiso 1 1 calc R
C21 C 0.1711(4) 0.3979(4) 0.97518(8) 0.0506(15) Uani 1 1 d .
H21A H 0.1041 0.3681 0.9782 0.076 Uiso 1 1 calc R
H21B H 0.1823 0.3559 0.9671 0.076 Uiso 1 1 calc R
H21C H 0.1909 0.4571 0.9684 0.076 Uiso 1 1 calc R
C22 C 0.1836(5) 0.3131(4) 1.01384(9) 0.0614(19) Uani 1 1 d .
H22A H 0.2174 0.3260 1.0260 0.092 Uiso 1 1 calc R
H22B H 0.1856 0.2615 1.0072 0.092 Uiso 1 1 calc R
H22C H 0.1181 0.2954 1.0163 0.092 Uiso 1 1 calc R
O1 O 0.6667 0.3333 0.21800(8) 0.0285(12) Uani 1 3 d S
O2 O 0.6667 0.3333 0.27150(8) 0.0301(13) Uani 1 3 d S
O3 O 0.3333 0.6667 0.04635(9) 0.0364(14) Uani 1 3 d S
O4 O 0.3333 0.6667 0.09970(10) 0.0464(16) Uani 1 3 d S
Si1 Si 0.6667 0.3333 0.12747(4) 0.0441(7) Uani 1 3 d S
Si2 Si 0.89243(10) 0.53831(10) 0.17449(2) 0.0353(3) Uani 1 1 d .
Si3 Si 0.86368(10) 0.30323(10) 0.244273(19) 0.0292(3) Uani 1 1 d .
Si4 Si 0.6667 0.3333 0.29544(3) 0.0278(5) Uani 1 3 d S
Si5 Si 0.3333 0.6667 0.12420(5) 0.0587(8) Uani 1 3 d S
Si6 Si 0.09711(11) 0.49092(11) 0.07204(3) 0.0440(4) Uani 1 1 d .
Si7 Si 0.3333 0.6667 0.95285(3) 0.0305(5) Uani 1 3 d S
Si8 Si 0.24109(11) 0.42264(10) 0.99821(2) 0.0349(3) Uani 1 1 d .
W1 W 0.6667 0.3333 0.180397(4) 0.02536(8) Uani 1 3 d S
W2 W 0.6667 0.3333 0.243456(4) 0.02062(8) Uani 1 3 d S
W3 W 0.3333 0.6667 0.071724(5) 0.03068(9) Uani 1 3 d S
W4 W 0.3333 0.6667 1.005619(5) 0.02320(8) Uani 1 3 d S

loop_
_atom_site_aniso_label
_atom_site_aniso_U_11
_atom_site_aniso_U_22
_atom_site_aniso_U_33
_atom_site_aniso_U_23
_atom_site_aniso_U_13
_atom_site_aniso_U_12
C1 0.035(3) 0.035(3) 0.032(4) 0.000 0.000 0.0176(16)
C2 0.078(5) 0.069(5) 0.039(3) 0.018(3) 0.001(3) 0.039(4)
C3 0.038(3) 0.028(3) 0.035(3) 0.0014(19) 0.004(2) 0.016(2)
C4 0.061(4) 0.049(4) 0.042(3) 0.018(3) 0.014(3) 0.029(3)
C5 0.051(4) 0.060(4) 0.064(4) 0.015(3) 0.020(3) 0.036(3)
C6 0.048(4) 0.041(4) 0.067(4) 0.006(3) -0.003(3) 0.012(3)
C7 0.031(3) 0.027(2) 0.031(2) -0.0012(18) -0.0019(18) 0.016(2)
C8 0.040(3) 0.059(4) 0.045(3) 0.012(3) 0.011(2) 0.021(3)
C9 0.046(4) 0.052(4) 0.106(6) 0.009(4) 0.011(3) 0.033(3)
C10 0.035(3) 0.064(4) 0.040(3) -0.006(3) -0.007(2) 0.016(3)
C11 0.046(3) 0.042(3) 0.040(3) -0.007(2) -0.005(2) 0.017(3)
C12 0.082(6) 0.095(7) 0.077(5) -0.012(5) -0.027(4) 0.039(5)
C13 0.028(3) 0.028(3) 0.055(3) 0.000(2) -0.003(2) 0.013(2)
C14 0.034(4) 0.029(4) 0.184(9) 0.019(4) -0.015(4) 0.003(3)
C15 0.033(3) 0.047(4) 0.063(4) 0.003(3) -0.002(2) 0.019(3)
C16 0.054(4) 0.098(6) 0.076(5) 0.019(4) 0.019(4) 0.038(4)
C17 0.030(3) 0.030(3) 0.030(4) 0.000 0.000 0.0152(14)
C18 0.050(4) 0.042(3) 0.046(3) 0.014(2) 0.011(3) 0.016(3)
C19 0.029(3) 0.026(3) 0.037(3) 0.0021(19) 0.0016(19) 0.011(2)
C20 0.053(4) 0.053(4) 0.057(4) -0.008(3) -0.004(3) 0.038(3)
C21 0.061(4) 0.040(3) 0.038(3) -0.002(2) -0.011(3) 0.015(3)
C22 0.090(5) 0.030(3) 0.050(4) 0.004(3) -0.007(3) 0.020(3)
O1 0.030(2) 0.030(2) 0.025(3) 0.000 0.000 0.0151(10)
O2 0.031(2) 0.031(2) 0.029(3) 0.000 0.000 0.0153(10)
O3 0.027(2) 0.027(2) 0.056(4) 0.000 0.000 0.0133(10)
O4 0.044(3) 0.044(3) 0.051(4) 0.000 0.000 0.0220(13)
Si1 0.0534(11) 0.0534(11) 0.0255(12) 0.000 0.000 0.0267(5)
Si2 0.0315(8) 0.0306(8) 0.0401(8) 0.0097(6) 0.0065(6) 0.0127(7)
Si3 0.0254(7) 0.0334(8) 0.0320(7) 0.0012(5) 0.0008(5) 0.0171(6)
Si4 0.0291(8) 0.0291(8) 0.0253(11) 0.000 0.000 0.0145(4)
Si5 0.0636(14) 0.0636(14) 0.0489(18) 0.000 0.000 0.0318(7)
Si6 0.0243(8) 0.0329(8) 0.0685(11) 0.0101(7) 0.0046(7) 0.0095(7)
Si7 0.0311(8) 0.0311(8) 0.0292(11) 0.000 0.000 0.0156(4)
Si8 0.0435(9) 0.0234(7) 0.0344(7) -0.0001(5) -0.0021(6) 0.0141(7)
W1 0.02468(12) 0.02468(12) 0.02672(17) 0.000 0.000 0.01234(6)
W2 0.01949(11) 0.01949(11) 0.02289(15) 0.000 0.000 0.00975(5)
W3 0.02265(12) 0.02265(12) 0.0467(2) 0.000 0.000 0.01132(6)
W4 0.01975(11) 0.01975(11) 0.03010(17) 0.000 0.000 0.00988(6)

loop_
_atom_type_symbol
_atom_type_description
_atom_type_scat_dispersion_real
_atom_type_scat_dispersion_imag
_atom_type_scat_source
C C 0.0033 0.0016 'International Tables Vol C Tables 4.2.6.8 and 6.1.1.4'
W W -0.8490 6.8722 'International Tables Vol C Tables 4.2.6.8 and 6.1.1.4'
Si Si 0.0817 0.0704 'International Tables Vol C Tables 4.2.6.8 and 6.1.1.4'
O O 0.0106 0.0060 'International Tables Vol C Tables 4.2.6.8 and 6.1.1.4'
H H 0.0000 0.0000 'International Tables Vol C Tables 4.2.6.8 and 6.1.1.4'

loop_
_geom_angle_atom_site_label_1
_geom_angle_atom_site_label_2
_geom_angle_atom_site_label_3
_geom_angle
_geom_angle_site_symmetry_1
_geom_angle_site_symmetry_3
W1 C1 Si1 180.0 . .
Si2 C3 W1 123.8(2) . .
Si3 C7 W2 118.9(2) . .
Si6 C13 W3 119.1(3) . .
W4 C17 Si7 180.000(1) . .
Si8 C19 W4 123.0(2) . .
W2 O1 W1 180.0 . .
Si4 O2 W2 180.0 . .
Si5 O4 W3 180.000(1) . .
C1 Si1 C2 110.0(2) . 3_665
C1 Si1 C2 110.0(2) . 2_655
C2 Si1 C2 108.9(2) 3_665 2_655
C1 Si1 C2 110.0(2) . .
C2 Si1 C2 108.9(2) 3_665 .
C2 Si1 C2 108.9(2) 2_655 .
C5 Si2 C4 107.7(3) . .
C5 Si2 C3 114.3(3) . .
C4 Si2 C3 108.8(3) . .
C5 Si2 C6 108.1(3) . .
C4 Si2 C6 110.7(3) . .
C3 Si2 C6 107.2(3) . .
C8 Si3 C9 109.7(3) . .
C8 Si3 C10 109.3(3) . .
C9 Si3 C10 109.3(3) . .
C8 Si3 C7 110.7(2) . .
C9 Si3 C7 106.7(3) . .
C10 Si3 C7 111.2(2) . .
O2 Si4 C11 108.52(18) . 3_665
O2 Si4 C11 108.52(18) . .
C11 Si4 C11 110.41(17) 3_665 .
O2 Si4 C11 108.52(18) . 2_655
C11 Si4 C11 110.41(17) 3_665 2_655
C11 Si4 C11 110.41(17) . 2_655
O4 Si5 C12 109.2(3) . 2_665
O4 Si5 C12 109.2(3) . .
C12 Si5 C12 109.7(3) 2_665 .
O4 Si5 C12 109.2(3) . 3_565
C12 Si5 C12 109.7(3) 2_665 3_565
C12 Si5 C12 109.7(3) . 3_565
C16 Si6 C15 110.2(3) . .
C16 Si6 C14 109.9(4) . .
C15 Si6 C14 109.5(3) . .
C16 Si6 C13 110.4(3) . .
C15 Si6 C13 110.2(2) . .
C14 Si6 C13 106.8(3) . .
C17 Si7 C18 111.15(19) . 2_665
C17 Si7 C18 111.2(2) . .
C18 Si7 C18 107.7(2) 2_665 .
C17 Si7 C18 111.15(19) . 3_565
C18 Si7 C18 107.7(2) 2_665 3_565
C18 Si7 C18 107.7(2) . 3_565
C19 Si8 C21 108.9(3) . .
C19 Si8 C20 112.6(3) . .
C21 Si8 C20 110.3(3) . .
C19 Si8 C22 108.5(3) . .
C21 Si8 C22 108.8(3) . .
C20 Si8 C22 107.7(3) . .
C1 W1 C3 100.41(13) . 3_665
C1 W1 C3 100.41(13) . .
C3 W1 C3 116.81(8) 3_665 .
C1 W1 C3 100.41(13) . 2_655
C3 W1 C3 116.81(8) 3_665 2_655
C3 W1 C3 116.81(8) . 2_655
C1 W1 O1 180.000(1) . .
C3 W1 O1 79.59(13) 3_665 .
C3 W1 O1 79.59(13) . .
C3 W1 O1 79.59(13) 2_655 .
O1 W2 O2 180.000(1) . .
O1 W2 C7 92.38(12) . .
O2 W2 C7 87.62(12) . .
O1 W2 C7 92.38(12) . 2_655
O2 W2 C7 87.62(12) . 2_655
C7 W2 C7 119.830(19) . 2_655
O1 W2 C7 92.38(12) . 3_665
O2 W2 C7 87.62(12) . 3_665
C7 W2 C7 119.830(18) . 3_665
C7 W2 C7 119.830(18) 2_655 3_665
O3 W3 O4 180.000(1) . .
O3 W3 C13 91.83(15) . 3_565
O4 W3 C13 88.17(15) . 3_565
O3 W3 C13 91.83(15) . .
O4 W3 C13 88.17(15) . .
C13 W3 C13 119.899(17) 3_565 .
O3 W3 C13 91.83(15) . 2_665
O4 W3 C13 88.17(15) . 2_665
C13 W3 C13 119.899(18) 3_565 2_665
C13 W3 C13 119.899(17) . 2_665
C17 W4 C19 101.03(13) . 3_565
C17 W4 C19 101.03(13) . .
C19 W4 C19 116.43(8) 3_565 .
C17 W4 C19 101.03(13) . 2_665
C19 W4 C19 116.43(8) 3_565 2_665
C19 W4 C19 116.43(8) . 2_665

loop_
_geom_bond_atom_site_label_1
_geom_bond_atom_site_label_2
_geom_bond_distance
_geom_bond_site_symmetry_2
C1 W1 1.796(8) .
C1 Si1 1.824(8) .
C2 Si1 1.874(6) .
C3 Si2 1.869(5) .
C3 W1 2.101(5) .
C4 Si2 1.864(5) .
C5 Si2 1.853(6) .
C6 Si2 1.873(6) .
C7 Si3 1.896(5) .
C7 W2 2.100(4) .
C8 Si3 1.859(5) .
C9 Si3 1.860(6) .
C10 Si3 1.866(5) .
C11 Si4 1.855(5) .
C12 Si5 1.845(7) .
C13 Si6 1.880(5) .
C13 W3 2.089(5) .
C14 Si6 1.858(6) .
C15 Si6 1.853(6) .
C16 Si6 1.859(7) .
C17 W4 1.752(8) .
C17 Si7 1.857(8) .
C18 Si7 1.875(5) .
C19 Si8 1.857(5) .
C19 W4 2.096(5) .
C20 Si8 1.867(6) .
C21 Si8 1.861(5) .
C22 Si8 1.865(6) .
O1 W2 1.741(5) .
O1 W1 2.572(5) .
O2 Si4 1.638(6) .
O2 W2 1.918(5) .
O3 W3 1.735(6) .
O4 Si5 1.675(7) .
O4 W3 1.913(7) .
Si1 C2 1.874(6) 3_665
Si1 C2 1.874(6) 2_655
Si4 C11 1.855(5) 3_665
Si4 C11 1.855(5) 2_655
Si5 C12 1.845(7) 2_665
Si5 C12 1.845(7) 3_565
Si7 C18 1.875(5) 2_665
Si7 C18 1.875(5) 3_565
W1 C3 2.101(5) 3_665
W1 C3 2.101(5) 2_655
W2 C7 2.100(4) 2_655
W2 C7 2.100(4) 3_665
W3 C13 2.089(5) 3_565
W3 C13 2.089(5) 2_665
W4 C19 2.096(5) 3_565
W4 C19 2.096(5) 2_665

loop_
_geom_torsion_atom_site_label_1
_geom_torsion_atom_site_label_2
_geom_torsion_atom_site_label_3
_geom_torsion_atom_site_label_4
_geom_torsion
_geom_torsion_site_symmetry_4
W1 C1 Si1 C2 14(100) 3_665
W1 C1 Si1 C2 134(100) 2_655
W1 C1 Si1 C2 -106(100) .
W1 C3 Si2 C5 -30.2(4) .
W1 C3 Si2 C4 90.3(3) .
W1 C3 Si2 C6 -150.0(3) .
W2 C7 Si3 C8 -54.0(3) .
W2 C7 Si3 C9 -173.3(3) .
W2 C7 Si3 C10 67.6(3) .
W2 O2 Si4 C11 143(100) 3_665
W2 O2 Si4 C11 -97(100) .
W2 O2 Si4 C11 23(100) 2_655
W3 O4 Si5 C12 67(100) 2_665
W3 O4 Si5 C12 -53(100) .
W3 O4 Si5 C12 -173(100) 3_565
W3 C13 Si6 C16 -68.8(4) .
W3 C13 Si6 C15 53.0(4) .
W3 C13 Si6 C14 171.8(4) .
W4 C17 Si7 C18 68(100) 2_665
W4 C17 Si7 C18 -172(100) .
W4 C17 Si7 C18 -52(100) 3_565
W4 C19 Si8 C21 -84.8(4) .
W4 C19 Si8 C20 37.9(4) .
W4 C19 Si8 C22 156.9(3) .
Si1 C1 W1 C3 -72(100) 3_665
Si1 C1 W1 C3 48(100) .
Si1 C1 W1 C3 168(100) 2_655
Si1 C1 W1 O1 0(45) .
Si2 C3 W1 C1 -50.5(3) .
Si2 C3 W1 C3 56.9(5) 3_665
Si2 C3 W1 C3 -157.9(2) 2_655
Si2 C3 W1 O1 129.5(3) .
W2 O1 W1 C1 0(62) .
W2 O1 W1 C3 -45(100) 3_665
W2 O1 W1 C3 -165(100) .
W2 O1 W1 C3 75(100) 2_655
W1 O1 W2 O2 0(55) .
W1 O1 W2 C7 54(100) .
W1 O1 W2 C7 174(100) 2_655
W1 O1 W2 C7 -66(100) 3_665
Si4 O2 W2 O1 0(38) .
Si4 O2 W2 C7 -149(100) .
Si4 O2 W2 C7 91(100) 2_655
Si4 O2 W2 C7 -29(100) 3_665
Si3 C7 W2 O1 87.6(2) .
Si3 C7 W2 O2 -92.4(2) .
Si3 C7 W2 C7 -6.5(4) 2_655
Si3 C7 W2 C7 -178.28(5) 3_665
Si5 O4 W3 O3 0(25) .
Si5 O4 W3 C13 -44(100) 3_565
Si5 O4 W3 C13 -164(100) .
Si5 O4 W3 C13 76(100) 2_665
Si6 C13 W3 O3 -87.4(3) .
Si6 C13 W3 O4 92.6(3) .
Si6 C13 W3 C13 5.7(5) 3_565
Si6 C13 W3 C13 179.42(7) 2_665
Si7 C17 W4 C19 -130(100) 3_565
Si7 C17 W4 C19 -10(100) .
Si7 C17 W4 C19 110(100) 2_665
Si8 C19 W4 C17 43.9(3) .
Si8 C19 W4 C19 152.2(2) 3_565
Si8 C19 W4 C19 -64.4(4) 2_665
